data_1510746
loop_
_publ_author_name
'Koester, C.'
'Doech, M.'
'Kuchinke, J.'
'Krebs, B.'
'Lindemann, A.'
'Pruss, T.'
'Hammerschmidt, A.'

_publ_section_title
;
 The first perselenoborate with a novel three-dimensional anion network
;
_journal_name_full 'Phosphorus, Sulfur, Silicon and Related Elements'
_journal_page_first 169
_journal_page_last 172
_journal_paper_doi 10.1080/10426500108546617
_journal_volume 169
_journal_year 2001
_chemical_formula_sum 'B2 Li2 Se5'
_chemical_name_systematic 'Li2 (B2 Se3 (Se2))'
_space_group_IT_number 15
_symmetry_space_group_name_Hall '-C 2yc'
_symmetry_space_group_name_H-M 'C 1 2/c 1'
_cell_angle_alpha 90
_cell_angle_beta 109.96
_cell_angle_gamma 90
_cell_formula_units_Z 4
_cell_length_a 10.616
_cell_length_b 5.3181
_cell_length_c 12.382
_cell_volume 657.059
_citation_journal_id_ASTM PSSLEC
_cod_data_source_file boron_237.cif
_cod_data_source_block B2Li2Se5
_cod_original_cell_volume 657.0588
_cod_database_code 1510746

loop_
_symmetry_equiv_pos_as_xyz
x,y,z
-x,y,-z+1/2
-x,-y,-z
x,-y,z-1/2
x+1/2,y+1/2,z
-x+1/2,y+1/2,-z+1/2
-x+1/2,-y+1/2,-z
x+1/2,-y+1/2,z-1/2

loop_
_atom_site_label
_atom_site_type_symbol
_atom_site_fract_x
_atom_site_fract_y
_atom_site_fract_z
_atom_site_occupancy
_atom_site_U_iso_or_equiv
B1 B+3 0.1412 0.4453 0.2076 1 0.0
Se1 Se-1 0.06531 0.6602 0.06056 1 0.0
Li1 Li+1 0.1261 0.9823 0.4321 1 0.0
Se2 Se-2 0.24422 0.67932 0.33942 1 0.0
Se3 Se-2 0 0.24181 0.25 1 0.0
